data_1505748
loop_
_publ_author_name
'Phongtamrug, Suttinun'
'Tashiro, Kohji'
'Miyata, Mikiji'
'Chirachanchai, Suwabun'

_publ_section_title
;
 Supramolecular structure of N,N-Bis(2-hydroxybenzyl)alkylamine: flexible
 molecular assembly framework for host without guest and host with guest.
;
_journal_issue 42
_journal_name_full 'The journal of physical chemistry. B'
_journal_page_first 21365
_journal_page_last 21370
_journal_paper_doi 10.1021/jp061778v
_journal_volume 110
_journal_year 2006
_chemical_formula_moiety 'C22 H27 Cu N O2 '
_chemical_formula_sum 'C22 H27 Cu N O2'
_chemical_formula_weight 401.01
_space_group_IT_number 14
_symmetry_cell_setting monoclinic
_symmetry_Int_Tables_number 14
_symmetry_space_group_name_Hall '-P 2yn'
_symmetry_space_group_name_H-M 'P 1 21/n 1'
_cell_angle_alpha 90
_cell_angle_beta 107.873(4)
_cell_angle_gamma 90
_cell_formula_units_Z 4
_cell_length_a 10.3633(7)
_cell_length_b 14.4094(9)
_cell_length_c 13.5082(7)
_cell_measurement_reflns_used 24187
_cell_measurement_temperature 296.2
_cell_measurement_theta_max 27.4
_cell_measurement_theta_min 1.6
_cell_volume 1919.8(2)
_computing_cell_refinement PROCESS-AUTO
_computing_data_collection PROCESS-AUTO
_computing_data_reduction 'teXsan Ver. 1.11'
_computing_publication_material 'teXsan Ver. 1.11'
_computing_structure_refinement 'teXsan Ver. 1.10'
_computing_structure_solution SIR92
_diffrn_detector_area_resol_mean 10.00
_diffrn_measured_fraction_theta_full 0.9859
_diffrn_measured_fraction_theta_max 0.9859
_diffrn_measurement_device_type 'Rigaku RAXIS-RAPID Imaging Plate'
_diffrn_measurement_method \w
_diffrn_radiation_type 'Mo K\a'
_diffrn_radiation_wavelength 0.7107
_diffrn_reflns_av_R_equivalents 0.044
_diffrn_reflns_limit_h_max 13
_diffrn_reflns_limit_h_min -13
_diffrn_reflns_limit_k_max 15
_diffrn_reflns_limit_k_min -18
_diffrn_reflns_limit_l_max 17
_diffrn_reflns_limit_l_min -17
_diffrn_reflns_number 29050
_diffrn_reflns_theta_full 27.47
_diffrn_reflns_theta_max 27.47
_exptl_absorpt_coefficient_mu 1.153
_exptl_absorpt_correction_T_max 0.708
_exptl_absorpt_correction_T_min 0.382
_exptl_absorpt_correction_type multi-scan
_exptl_absorpt_process_details '(Higashi, 1995)'
_exptl_crystal_colour green
_exptl_crystal_density_diffrn 1.387
_exptl_crystal_density_method 'not measured'
_exptl_crystal_description chunk
_exptl_crystal_size_max 0.400
_exptl_crystal_size_mid 0.300
_exptl_crystal_size_min 0.300
_refine_diff_density_max 0.89
_refine_diff_density_min -0.91
_refine_ls_extinction_method none
_refine_ls_goodness_of_fit_ref 0.919
_refine_ls_hydrogen_treatment noref
_refine_ls_number_parameters 235
_refine_ls_number_reflns 4347
_refine_ls_R_factor_gt 0.0480
_refine_ls_shift/su_max 0.0003
_refine_ls_structure_factor_coef Fsqd
_refine_ls_weighting_details 'w = 1/[\s^2^(Fo^2^) + (0.05000(Max(Fo^2^,0) + 2Fc^2^)/3)^2^]'
_refine_ls_weighting_scheme calc
_refine_ls_wR_factor_ref 0.1186
_reflns_number_gt 2305
_reflns_number_total 4347
_reflns_threshold_expression F^2^>2.0\s(F^2^)
_cod_data_source_file jp061778vsi20060322_065723.cif
_cod_data_source_block 0811n_
_cod_original_formula_sum 'C22 H27 Cu N O2 '
_cod_database_code 1505748

loop_
_symmetry_equiv_pos_as_xyz
x,y,z
1/2-x,1/2+y,1/2-z
-x,-y,-z
1/2+x,1/2-y,1/2+z

loop_
_atom_site_label
_atom_site_type_symbol
_atom_site_fract_x
_atom_site_fract_y
_atom_site_fract_z
_atom_site_U_iso_or_equiv
_atom_site_adp_type
_atom_site_occupancy
_atom_site_calc_flag
Cu Cu 0.35975(5) -0.00460(3) 0.42033(3) 0.0386(1) Uani 1.00 d
O(1) O 0.2112(3) -0.0783(2) 0.4114(2) 0.0478(8) Uani 1.00 d
O(2) O 0.5414(3) 0.0365(2) 0.4338(2) 0.0455(7) Uani 1.00 d
N N 0.2692(3) 0.0629(2) 0.2862(2) 0.0312(8) Uani 1.00 d
C(1) C 0.1200(4) -0.1066(2) 0.3245(3) 0.034(1) Uani 1.00 d
C(2) C 0.0195(4) -0.1681(2) 0.3311(3) 0.039(1) Uani 1.00 d
C(3) C -0.0780(4) -0.2019(2) 0.2439(3) 0.039(1) Uani 1.00 d
C(4) C -0.0797(4) -0.1753(2) 0.1451(3) 0.039(1) Uani 1.00 d
C(5) C 0.0182(4) -0.1126(2) 0.1374(2) 0.0348(10) Uani 1.00 d
C(6) C 0.1175(4) -0.0765(2) 0.2239(2) 0.0317(9) Uani 1.00 d
C(7) C 0.2220(4) -0.0126(2) 0.2068(2) 0.0358(9) Uani 1.00 d
C(8) C 0.3695(4) 0.1223(2) 0.2558(3) 0.038(1) Uani 1.00 d
C(9) C 0.4974(4) 0.0751(2) 0.2552(2) 0.0333(9) Uani 1.00 d
C(10) C 0.5851(4) 0.0386(2) 0.3479(3) 0.0372(10) Uani 1.00 d
C(11) C 0.7120(4) 0.0073(3) 0.3502(3) 0.044(1) Uani 1.00 d
C(12) C 0.7509(4) 0.0088(2) 0.2610(3) 0.043(1) Uani 1.00 d
C(13) C 0.6639(4) 0.0419(2) 0.1671(3) 0.037(1) Uani 1.00 d
C(14) C 0.5392(4) 0.0749(2) 0.1674(2) 0.0348(10) Uani 1.00 d
C(15) C 0.1522(4) 0.1196(2) 0.2987(3) 0.036(1) Uani 1.00 d
C(16) C 0.0802(5) 0.1800(3) 0.2053(3) 0.049(1) Uani 1.00 d
C(17) C -0.0410(5) 0.2290(3) 0.2226(4) 0.065(2) Uani 1.00 d
C(18) C -0.0008(6) 0.2858(3) 0.3222(5) 0.076(2) Uani 1.00 d
C(19) C 0.0715(6) 0.2248(3) 0.4138(4) 0.066(2) Uani 1.00 d
C(20) C 0.1961(5) 0.1787(3) 0.3980(3) 0.051(1) Uani 1.00 d
C(21) C -0.1840(5) -0.2158(3) 0.0499(3) 0.060(1) Uani 1.00 d
C(22) C 0.7075(5) 0.0441(3) 0.0702(3) 0.056(1) Uani 1.00 d
H(1) H 0.0174 -0.1873 0.3980 0.0465 Uiso 1.00 calc
H(2) H -0.1445 -0.2443 0.2520 0.0471 Uiso 1.00 calc
H(3) H 0.0177 -0.0931 0.0698 0.0412 Uiso 1.00 calc
H(4) H 0.4793 0.0975 0.1043 0.0427 Uiso 1.00 calc
H(5) H 0.8387 -0.0130 0.2637 0.0519 Uiso 1.00 calc
H(6) H 0.7729 -0.0155 0.4133 0.0528 Uiso 1.00 calc
H(7) H -0.1735 -0.2809 0.0493 0.0725 Uiso 1.00 calc
H(8) H -0.2723 -0.2008 0.0521 0.0725 Uiso 1.00 calc
H(9) H -0.1709 -0.1896 -0.0110 0.0725 Uiso 1.00 calc
H(10) H 0.6462 0.0080 0.0174 0.0659 Uiso 1.00 calc
H(11) H 0.7071 0.1062 0.0470 0.0659 Uiso 1.00 calc
H(12) H 0.7962 0.0189 0.0852 0.0659 Uiso 1.00 calc
H(13) H 0.1847 0.0162 0.1411 0.0449 Uiso 1.00 calc
H(14) H 0.2986 -0.0483 0.2071 0.0449 Uiso 1.00 calc
H(15) H 0.3263 0.1457 0.1877 0.0455 Uiso 1.00 calc
H(16) H 0.3929 0.1729 0.3033 0.0455 Uiso 1.00 calc
H(17) H 0.0863 0.0764 0.3072 0.0428 Uiso 1.00 calc
H(18) H 0.0501 0.1423 0.1450 0.0591 Uiso 1.00 calc
H(19) H 0.1418 0.2254 0.1960 0.0591 Uiso 1.00 calc
H(20) H -0.1056 0.1832 0.2266 0.0766 Uiso 1.00 calc
H(21) H -0.0802 0.2685 0.1649 0.0766 Uiso 1.00 calc
H(22) H -0.0805 0.3112 0.3326 0.0914 Uiso 1.00 calc
H(23) H 0.0572 0.3348 0.3156 0.0914 Uiso 1.00 calc
H(24) H 0.0109 0.1777 0.4218 0.0790 Uiso 1.00 calc
H(25) H 0.0990 0.2616 0.4749 0.0790 Uiso 1.00 calc
H(26) H 0.2577 0.2251 0.3903 0.0601 Uiso 1.00 calc
H(27) H 0.2390 0.1405 0.4556 0.0601 Uiso 1.00 calc

loop_
_atom_site_aniso_label
_atom_site_aniso_U_11
_atom_site_aniso_U_22
_atom_site_aniso_U_33
_atom_site_aniso_U_12
_atom_site_aniso_U_13
_atom_site_aniso_U_23
Cu 0.0298(3) 0.0491(3) 0.0301(2) -0.0050(3) -0.0009(2) 0.0084(2)
O(1) 0.043(2) 0.059(2) 0.032(1) -0.020(1) -0.003(1) 0.011(1)
O(2) 0.027(2) 0.075(2) 0.030(1) -0.007(1) 0.002(1) 0.013(1)
N 0.027(2) 0.034(2) 0.029(1) -0.003(1) 0.004(1) 0.001(1)
C(1) 0.029(2) 0.033(2) 0.037(2) -0.003(2) 0.004(2) 0.000(1)
C(2) 0.036(2) 0.037(2) 0.040(2) -0.001(2) 0.008(2) 0.005(1)
C(3) 0.029(2) 0.030(2) 0.056(2) 0.001(2) 0.010(2) 0.002(1)
C(4) 0.036(3) 0.035(2) 0.040(2) 0.002(2) 0.004(2) -0.004(1)
C(5) 0.036(2) 0.035(2) 0.030(2) 0.001(2) 0.004(2) -0.001(1)
C(6) 0.026(2) 0.032(2) 0.036(2) 0.001(2) 0.007(2) 0.000(1)
C(7) 0.033(2) 0.040(2) 0.032(2) 0.000(2) 0.007(1) -0.004(1)
C(8) 0.031(2) 0.044(2) 0.036(2) -0.005(2) 0.006(2) 0.005(1)
C(9) 0.025(2) 0.033(2) 0.037(2) -0.005(2) 0.002(2) 0.005(1)
C(10) 0.031(2) 0.042(2) 0.035(2) -0.007(2) 0.004(2) 0.003(1)
C(11) 0.033(2) 0.048(2) 0.043(2) 0.004(2) -0.001(2) 0.009(2)
C(12) 0.031(2) 0.044(2) 0.055(2) 0.003(2) 0.013(2) -0.002(2)
C(13) 0.043(3) 0.033(2) 0.036(2) -0.002(2) 0.012(2) -0.004(1)
C(14) 0.031(2) 0.035(2) 0.033(2) -0.003(2) 0.003(2) 0.002(1)
C(15) 0.034(2) 0.038(2) 0.035(2) -0.006(2) 0.011(2) -0.001(1)
C(16) 0.040(3) 0.054(2) 0.053(2) 0.012(2) 0.014(2) 0.009(2)
C(17) 0.048(3) 0.064(3) 0.085(3) 0.016(3) 0.026(3) 0.015(2)
C(18) 0.072(4) 0.046(3) 0.129(5) 0.001(3) 0.057(4) -0.009(3)
C(19) 0.086(4) 0.049(3) 0.080(3) -0.011(3) 0.049(3) -0.022(2)
C(20) 0.061(3) 0.048(2) 0.046(2) -0.010(2) 0.019(2) -0.010(2)
C(21) 0.060(4) 0.062(3) 0.049(2) -0.019(2) 0.001(2) -0.005(2)
C(22) 0.051(3) 0.067(3) 0.054(2) 0.009(3) 0.021(2) -0.006(2)

loop_
_atom_type_symbol
_atom_type_description
_atom_type_scat_dispersion_real
_atom_type_scat_dispersion_imag
_atom_type_scat_source
C C 0.003 0.002
;International Tables for Crystallography
(1992, Vol. C, Tables 4.2.6.8 and 6.1.1.1)
;
H H 0.000 0.000
;International Tables for Crystallography
(1992, Vol. C, Table 6.1.1.2)
;
O O 0.011 0.006
;International Tables for Crystallography
(1992, Vol. C, Tables 4.2.6.8 and 6.1.1.1)
;
N N 0.006 0.003
;International Tables for Crystallography
(1992, Vol. C, Tables 4.2.6.8 and 6.1.1.1)
;
Cu Cu 0.320 1.265
;International Tables for Crystallography
(1992, Vol. C, Tables 4.2.6.8 and 6.1.1.1)
;

loop_
_geom_angle_atom_site_label_1
_geom_angle_atom_site_label_2
_geom_angle_atom_site_label_3
_geom_angle
_geom_angle_site_symmetry_1
_geom_angle_site_symmetry_3
_geom_angle_publ_flag
O(1) Cu O(2) 162.7(1) . . yes
O(1) Cu O(2) 95.6(1) . 3_656 yes
O(1) Cu N 94.0(1) . . yes
O(2) Cu O(2) 77.6(1) . 3_656 yes
O(2) Cu N 96.2(1) . . yes
O(2) Cu N 164.6(1) 3_656 . yes
Cu O(1) C(1) 126.1(2) . . yes
Cu O(2) Cu 102.4(1) . 3_656 yes
Cu O(2) C(10) 119.6(2) . . yes
Cu O(2) C(10) 130.2(2) 3_656 . yes
Cu N C(7) 104.6(2) . . yes
Cu N C(8) 110.6(2) . . yes
Cu N C(15) 109.2(2) . . yes
C(7) N C(8) 108.6(3) . . yes
C(7) N C(15) 112.0(3) . . yes
C(8) N C(15) 111.7(2) . . yes
O(1) C(1) C(2) 118.9(3) . . yes
O(1) C(1) C(6) 123.6(3) . . yes
C(2) C(1) C(6) 117.5(3) . . yes
C(1) C(2) C(3) 122.4(3) . . yes
C(2) C(3) C(4) 120.9(4) . . yes
C(3) C(4) C(5) 117.4(3) . . yes
C(3) C(4) C(21) 120.4(4) . . yes
C(5) C(4) C(21) 122.2(3) . . yes
C(4) C(5) C(6) 123.2(3) . . yes
C(1) C(6) C(5) 118.6(3) . . yes
C(1) C(6) C(7) 122.4(3) . . yes
C(5) C(6) C(7) 118.9(3) . . yes
N C(7) C(6) 115.4(3) . . yes
N C(8) C(9) 115.7(3) . . yes
C(8) C(9) C(10) 119.9(3) . . yes
C(8) C(9) C(14) 121.3(3) . . yes
C(10) C(9) C(14) 118.5(4) . . yes
O(2) C(10) C(9) 118.2(4) . . yes
O(2) C(10) C(11) 122.3(3) . . yes
C(9) C(10) C(11) 119.5(3) . . yes
C(10) C(11) C(12) 120.4(3) . . yes
C(11) C(12) C(13) 121.2(4) . . yes
C(12) C(13) C(14) 117.4(3) . . yes
C(12) C(13) C(22) 120.9(4) . . yes
C(14) C(13) C(22) 121.7(3) . . yes
C(9) C(14) C(13) 123.0(3) . . yes
N C(15) C(16) 114.9(3) . . yes
N C(15) C(20) 111.4(3) . . yes
C(16) C(15) C(20) 110.1(3) . . yes
C(15) C(16) C(17) 110.8(3) . . yes
C(16) C(17) C(18) 111.8(4) . . yes
C(17) C(18) C(19) 110.0(4) . . yes
C(18) C(19) C(20) 111.5(4) . . yes
C(15) C(20) C(19) 109.1(4) . . yes

loop_
_geom_bond_atom_site_label_1
_geom_bond_atom_site_label_2
_geom_bond_distance
_geom_bond_site_symmetry_2
_geom_bond_publ_flag
Cu O(1) 1.844(3) . yes
Cu O(2) 1.928(3) . yes
Cu O(2) 1.976(2) 3_656 yes
Cu N 2.016(3) . yes
O(1) C(1) 1.326(4) . yes
O(2) C(10) 1.369(4) . yes
N C(7) 1.501(4) . yes
N C(8) 1.498(5) . yes
N C(15) 1.513(5) . yes
C(1) C(2) 1.391(5) . yes
C(1) C(6) 1.419(4) . yes
C(2) C(3) 1.384(5) . yes
C(3) C(4) 1.383(5) . yes
C(4) C(5) 1.387(5) . yes
C(4) C(21) 1.520(5) . yes
C(5) C(6) 1.399(4) . yes
C(6) C(7) 1.493(5) . yes
C(8) C(9) 1.492(5) . yes
C(9) C(10) 1.405(4) . yes
C(9) C(14) 1.382(5) . yes
C(10) C(11) 1.382(5) . yes
C(11) C(12) 1.383(5) . yes
C(12) C(13) 1.395(5) . yes
C(13) C(14) 1.378(5) . yes
C(13) C(22) 1.511(5) . yes
C(15) C(16) 1.527(5) . yes
C(15) C(20) 1.535(4) . yes
C(16) C(17) 1.519(6) . yes
C(17) C(18) 1.520(7) . yes
C(18) C(19) 1.516(7) . yes
C(19) C(20) 1.524(6) . yes

loop_
_geom_contact_atom_site_label_1
_geom_contact_atom_site_label_2
_geom_contact_distance
_geom_contact_site_symmetry_2
O(1) C(21) 3.497(4) 4_545
C(2) C(8) 3.557(5) 2_545
C(3) C(9) 3.319(5) 2_545
C(3) C(8) 3.329(5) 2_545
C(3) C(14) 3.413(4) 2_545
C(3) C(12) 3.559(5) 1_455

loop_
_geom_torsion_atom_site_label_1
_geom_torsion_atom_site_label_2
_geom_torsion_atom_site_label_3
_geom_torsion_atom_site_label_4
_geom_torsion
_geom_torsion_site_symmetry_2
_geom_torsion_site_symmetry_3
_geom_torsion_site_symmetry_4
_geom_torsion_publ_flag
Cu O(1) C(1) C(2) 175.0(3) . . . yes
Cu O(1) C(1) C(6) -5.9(5) . . . yes
Cu O(2) Cu O(1) -163.9(1) . 3_656 3_656 yes
Cu O(2) Cu O(2) 0.0 . 3_656 3_656 yes
Cu O(2) Cu N 67.6(5) . 3_656 3_656 yes
Cu O(2) C(10) C(9) 44.4(4) . . . yes
Cu O(2) C(10) C(11) -136.5(3) . . . yes
Cu O(2) Cu O(1) 68.3(4) 3_656 3_656 3_656 yes
Cu O(2) Cu O(2) 0.0 3_656 3_656 . yes
Cu O(2) Cu N -165.7(1) 3_656 3_656 3_656 yes
Cu O(2) C(10) C(9) 172.2(2) 3_656 3_656 3_656 yes
Cu O(2) C(10) C(11) -6.9(5) 3_656 3_656 3_656 yes
Cu N C(7) C(6) 63.9(3) . . . yes
Cu N C(8) C(9) 50.5(3) . . . yes
Cu N C(15) C(16) 175.9(2) . . . yes
Cu N C(15) C(20) 49.8(3) . . . yes
O(1) Cu O(2) C(10) 83.9(4) . . . yes
O(1) Cu O(2) C(10) -48.2(3) . 3_656 3_656 yes
O(1) Cu N C(7) -54.2(2) . . . yes
O(1) Cu N C(8) -170.9(2) . . . yes
O(1) Cu N C(15) 65.8(2) . . . yes
O(1) C(1) C(2) C(3) -179.0(3) . . . yes
O(1) C(1) C(6) C(5) 178.6(3) . . . yes
O(1) C(1) C(6) C(7) 2.5(6) . . . yes
O(2) Cu O(1) C(1) -96.2(4) . . . yes
O(2) Cu O(2) Cu 0.0000(1) . 3_656 3_656 yes
O(2) Cu O(2) C(10) 147.9(3) . 3_656 3_656 yes
O(2) Cu N C(7) 111.8(2) . . . yes
O(2) Cu N C(8) -4.9(2) . . . yes
O(2) Cu N C(15) -128.2(2) . . . yes
O(2) Cu O(1) C(1) 162.0(3) 3_656 3_656 3_656 yes
O(2) Cu O(2) Cu 0.0 3_656 3_656 . yes
O(2) Cu O(2) C(10) -152.2(3) 3_656 3_656 3_656 yes
O(2) C(10) C(9) C(8) 8.6(5) . . . yes
O(2) C(10) C(9) C(14) -178.1(3) . . . yes
O(2) C(10) C(11) C(12) 178.6(3) . . . yes
N Cu O(1) C(1) 30.0(3) . . . yes
N Cu O(2) C(10) -42.1(3) . . . yes
N Cu O(2) C(10) 80.4(5) . 3_656 3_656 yes
N C(7) C(6) C(1) -38.1(5) . . . yes
N C(7) C(6) C(5) 145.8(3) . . . yes
N C(8) C(9) C(10) -62.4(4) . . . yes
N C(8) C(9) C(14) 124.5(3) . . . yes
N C(15) C(16) C(17) 176.2(3) . . . yes
N C(15) C(20) C(19) -173.0(3) . . . yes
C(1) C(2) C(3) C(4) -0.1(6) . . . yes
C(1) C(6) C(5) C(4) 1.1(6) . . . yes
C(2) C(1) C(6) C(5) -2.2(5) . . . yes
C(2) C(1) C(6) C(7) -178.4(3) . . . yes
C(2) C(3) C(4) C(5) -1.1(6) . . . yes
C(2) C(3) C(4) C(21) 177.6(4) . . . yes
C(3) C(2) C(1) C(6) 1.8(6) . . . yes
C(3) C(4) C(5) C(6) 0.6(5) . . . yes
C(4) C(5) C(6) C(7) 177.3(3) . . . yes
C(6) C(5) C(4) C(21) -178.1(4) . . . yes
C(6) C(7) N C(8) -178.1(3) . . . yes
C(6) C(7) N C(15) -54.3(3) . . . yes
C(7) N C(8) C(9) -63.7(3) . . . yes
C(7) N C(15) C(16) -68.7(4) . . . yes
C(7) N C(15) C(20) 165.1(3) . . . yes
C(8) N C(15) C(16) 53.3(4) . . . yes
C(8) N C(15) C(20) -72.8(3) . . . yes
C(8) C(9) C(10) C(11) -170.5(4) . . . yes
C(8) C(9) C(14) C(13) 172.1(3) . . . yes
C(9) C(8) N C(15) 172.3(3) . . . yes
C(9) C(10) C(11) C(12) -2.3(6) . . . yes
C(9) C(14) C(13) C(12) -0.9(5) . . . yes
C(9) C(14) C(13) C(22) -179.0(3) . . . yes
C(10) C(9) C(14) C(13) -1.1(5) . . . yes
C(10) C(11) C(12) C(13) 0.3(6) . . . yes
C(11) C(10) C(9) C(14) 2.7(5) . . . yes
C(11) C(12) C(13) C(14) 1.3(5) . . . yes
C(11) C(12) C(13) C(22) 179.5(4) . . . yes
C(15) C(16) C(17) C(18) 55.7(5) . . . yes
C(15) C(20) C(19) C(18) -59.1(4) . . . yes
C(16) C(15) C(20) C(19) 58.3(4) . . . yes
C(16) C(17) C(18) C(19) -55.3(5) . . . yes
C(17) C(16) C(15) C(20) -57.0(5) . . . yes
C(17) C(18) C(19) C(20) 57.4(5) . . . yes
C(17) C(18) C(19) C(20) 57.4(5) . . . yes
